data_2221930
loop_
_publ_author_name
'Arshad, Muhammad Nadeem'
'Mubashar-ur-Rehman, Hafiz'
'Zia-ur-Rehman, Muhammad'
'Khan, Islam Ullah'
'Shafiq, Muhammad'

_publ_section_title
;
 2-(Prop-2-enyl)-1,2-benzisothiazol-3(2<i>H</i>)-one 1,1-dioxide
;
_journal_coeditor_code BT2942
_journal_issue 6
_journal_name_full 'Acta Crystallographica Section E'
_journal_page_first o1236
_journal_paper_doi 10.1107/S1600536809016328
_journal_volume 65
_journal_year 2009
_chemical_formula_iupac 'C10 H9 N O3 S'
_chemical_formula_moiety 'C10 H9 N O3 S'
_chemical_formula_sum 'C10 H9 N O3 S'
_chemical_formula_weight 223.24
_chemical_name_systematic
;
2-(Prop-2-enyl)-1,2-benzisothiazol-3(2<i>H</i>)-one 1,1-dioxide
;
_space_group_IT_number 2
_symmetry_cell_setting triclinic
_symmetry_space_group_name_Hall '-P 1'
_symmetry_space_group_name_H-M 'P -1'
_atom_sites_solution_hydrogens geom
_atom_sites_solution_primary direct
_atom_sites_solution_secondary difmap
_audit_creation_method SHELXL-97
_cell_angle_alpha 105.530(3)
_cell_angle_beta 91.586(3)
_cell_angle_gamma 112.047(3)
_cell_formula_units_Z 2
_cell_length_a 7.2169(8)
_cell_length_b 7.8347(7)
_cell_length_c 10.3849(12)
_cell_measurement_reflns_used 2362
_cell_measurement_temperature 296(2)
_cell_measurement_theta_max 27.26
_cell_measurement_theta_min 3.08
_cell_volume 518.95(10)
_computing_cell_refinement 'SAINT (Bruker, 2007)'
_computing_data_collection 'APEX2 (Bruker, 2007)'
_computing_data_reduction 'SAINT (Bruker, 2007)'
_computing_molecular_graphics 'PLATON (Spek, 2009) and Mercury (Macrae <i>et al.</i>,  2006)'
_computing_publication_material 'PLATON (Spek, 2009)'
_computing_structure_refinement 'SHELXL97 (Sheldrick, 2008)'
_computing_structure_solution 'SHELXS97 (Sheldrick, 2008)'
_diffrn_ambient_temperature 296(2)
_diffrn_measured_fraction_theta_full 0.983
_diffrn_measured_fraction_theta_max 0.983
_diffrn_measurement_device_type 'Bruker APEXII CCD area-detector'
_diffrn_measurement_method '\f and \w'
_diffrn_radiation_monochromator graphite
_diffrn_radiation_source 'fine-focus sealed tube'
_diffrn_radiation_type MoK\a
_diffrn_radiation_wavelength 0.71073
_diffrn_reflns_av_R_equivalents 0.0219
_diffrn_reflns_av_sigmaI/netI 0.0287
_diffrn_reflns_limit_h_max 9
_diffrn_reflns_limit_h_min -9
_diffrn_reflns_limit_k_max 6
_diffrn_reflns_limit_k_min -10
_diffrn_reflns_limit_l_max 13
_diffrn_reflns_limit_l_min -11
_diffrn_reflns_number 5460
_diffrn_reflns_theta_full 26.00
_diffrn_reflns_theta_max 27.52
_diffrn_reflns_theta_min 2.94
_exptl_absorpt_coefficient_mu 0.297
_exptl_absorpt_correction_type none
_exptl_crystal_colour Colourless
_exptl_crystal_density_diffrn 1.429
_exptl_crystal_density_method 'not measured'
_exptl_crystal_description Needles
_exptl_crystal_F_000 232
_exptl_crystal_size_max 0.37
_exptl_crystal_size_mid 0.26
_exptl_crystal_size_min 0.18
_refine_diff_density_max 0.261
_refine_diff_density_min -0.259
_refine_ls_extinction_method none
_refine_ls_goodness_of_fit_ref 1.061
_refine_ls_hydrogen_treatment constr
_refine_ls_matrix_type full
_refine_ls_number_parameters 136
_refine_ls_number_reflns 2342
_refine_ls_number_restraints 0
_refine_ls_restrained_S_all 1.061
_refine_ls_R_factor_all 0.0592
_refine_ls_R_factor_gt 0.0411
_refine_ls_shift/su_max 0.000
_refine_ls_shift/su_mean 0.000
_refine_ls_structure_factor_coef Fsqd
_refine_ls_weighting_details 'calc w=1/[\s^2^(Fo^2^)+(0.0542P)^2^+0.1101P] where P=(Fo^2^+2Fc^2^)/3'
_refine_ls_weighting_scheme calc
_refine_ls_wR_factor_gt 0.1071
_refine_ls_wR_factor_ref 0.1176
_reflns_number_gt 1728
_reflns_number_total 2342
_reflns_threshold_expression I>2\s(I)
_cod_data_source_file bt2942.cif
_cod_data_source_block I
_cod_database_code 2221930
_cod_database_fobs_code 2221930

loop_
_symmetry_equiv_pos_as_xyz
'x, y, z'
'-x, -y, -z'

loop_
_atom_site_type_symbol
_atom_site_label
_atom_site_fract_x
_atom_site_fract_y
_atom_site_fract_z
_atom_site_U_iso_or_equiv
_atom_site_adp_type
_atom_site_calc_flag
_atom_site_refinement_flags
_atom_site_occupancy
_atom_site_disorder_assembly
_atom_site_disorder_group
S S1 0.39784(8) 0.35030(7) 0.26041(5) 0.0536(2) Uani d . 1 . .
O O1 0.2640(2) 0.6659(2) 0.09710(17) 0.0646(4) Uani d . 1 . .
O O2 0.6073(2) 0.3953(2) 0.29080(18) 0.0759(5) Uani d . 1 . .
O O3 0.2677(3) 0.2648(2) 0.34679(16) 0.0726(5) Uani d . 1 . .
N N1 0.3652(3) 0.5452(2) 0.25013(17) 0.0515(4) Uani d . 1 . .
C C1 0.3079(3) 0.2289(3) 0.0897(2) 0.0450(4) Uani d . 1 . .
C C2 0.2602(3) 0.3453(3) 0.0270(2) 0.0431(4) Uani d . 1 . .
C C3 0.1889(3) 0.2789(3) -0.1090(2) 0.0533(5) Uani d . 1 . .
H H3 0.1557 0.3555 -0.1521 0.064 Uiso calc R 1 . .
C C4 0.1684(3) 0.0951(3) -0.1791(2) 0.0635(6) Uani d . 1 . .
H H4 0.1223 0.0479 -0.2713 0.076 Uiso calc R 1 . .
C C5 0.2147(3) -0.0205(3) -0.1155(3) 0.0645(6) Uani d . 1 . .
H H5 0.1983 -0.1442 -0.1656 0.077 Uiso calc R 1 . .
C C6 0.2844(3) 0.0433(3) 0.0204(2) 0.0572(6) Uani d . 1 . .
H H6 0.3145 -0.0347 0.0636 0.069 Uiso calc R 1 . .
C C7 0.2931(3) 0.5357(3) 0.1224(2) 0.0463(5) Uani d . 1 . .
C C8 0.4052(4) 0.7114(3) 0.3697(2) 0.0642(6) Uani d . 1 . .
H H8A 0.4591 0.8293 0.3443 0.077 Uiso calc R 1 . .
H H8B 0.5060 0.7163 0.4359 0.077 Uiso calc R 1 . .
C C9 0.2176(5) 0.6993(4) 0.4312(3) 0.0823(8) Uani d . 1 . .
H H9 0.1606 0.5989 0.4683 0.099 Uiso calc R 1 . .
C C10 0.1299(5) 0.8116(5) 0.4373(3) 0.0945(9) Uani d . 1 . .
H H10A 0.1814 0.9141 0.4015 0.113 Uiso calc R 1 . .
H H10B 0.0134 0.7926 0.4777 0.113 Uiso calc R 1 . .

loop_
_atom_site_aniso_label
_atom_site_aniso_U_11
_atom_site_aniso_U_22
_atom_site_aniso_U_33
_atom_site_aniso_U_12
_atom_site_aniso_U_13
_atom_site_aniso_U_23
S1 0.0584(3) 0.0538(3) 0.0598(4) 0.0253(2) 0.0088(2) 0.0306(3)
O1 0.0772(10) 0.0506(8) 0.0818(11) 0.0342(7) 0.0108(8) 0.0319(8)
O2 0.0616(10) 0.0850(11) 0.0897(12) 0.0328(8) -0.0054(9) 0.0362(10)
O3 0.0904(12) 0.0726(10) 0.0647(10) 0.0278(9) 0.0214(9) 0.0418(9)
N1 0.0612(10) 0.0455(9) 0.0537(10) 0.0248(8) 0.0095(8) 0.0187(8)
C1 0.0420(10) 0.0435(9) 0.0588(12) 0.0201(8) 0.0149(9) 0.0249(9)
C2 0.0391(10) 0.0428(9) 0.0554(11) 0.0178(8) 0.0139(8) 0.0243(9)
C3 0.0468(11) 0.0607(12) 0.0572(13) 0.0207(9) 0.0085(9) 0.0262(10)
C4 0.0540(13) 0.0652(14) 0.0616(14) 0.0180(11) 0.0098(11) 0.0117(11)
C5 0.0568(13) 0.0470(12) 0.0819(17) 0.0195(10) 0.0182(12) 0.0080(11)
C6 0.0514(12) 0.0468(11) 0.0845(17) 0.0249(9) 0.0194(11) 0.0285(11)
C7 0.0452(10) 0.0429(10) 0.0600(12) 0.0198(8) 0.0134(9) 0.0259(9)
C8 0.0702(15) 0.0559(12) 0.0604(14) 0.0234(11) 0.0031(11) 0.0108(11)
C9 0.111(2) 0.0722(16) 0.0749(18) 0.0451(16) 0.0323(16) 0.0258(14)
C10 0.109(2) 0.098(2) 0.0787(19) 0.0495(19) 0.0176(17) 0.0177(17)

loop_
_atom_type_symbol
_atom_type_description
_atom_type_scat_dispersion_real
_atom_type_scat_dispersion_imag
_atom_type_scat_source
C C 0.0033 0.0016 'International Tables Vol C Tables 4.2.6.8 and 6.1.1.4'
H H 0.0000 0.0000 'International Tables Vol C Tables 4.2.6.8 and 6.1.1.4'
N N 0.0061 0.0033 'International Tables Vol C Tables 4.2.6.8 and 6.1.1.4'
O O 0.0106 0.0060 'International Tables Vol C Tables 4.2.6.8 and 6.1.1.4'
S S 0.1246 0.1234 'International Tables Vol C Tables 4.2.6.8 and 6.1.1.4'

loop_
_geom_angle_atom_site_label_1
_geom_angle_atom_site_label_2
_geom_angle_atom_site_label_3
_geom_angle_site_symmetry_1
_geom_angle_site_symmetry_3
_geom_angle
_geom_angle_publ_flag
O2 S1 O3 . . 117.16(10) ?
O2 S1 N1 . . 109.80(9) ?
O3 S1 N1 . . 109.80(9) ?
O2 S1 C1 . . 111.86(10) ?
O3 S1 C1 . . 112.76(9) ?
N1 S1 C1 . . 92.73(8) ?
C7 N1 C8 . . 123.33(17) ?
C7 N1 S1 . . 115.04(13) ?
C8 N1 S1 . . 121.60(14) ?
C6 C1 C2 . . 122.1(2) ?
C6 C1 S1 . . 127.33(16) ?
C2 C1 S1 . . 110.60(14) ?
C3 C2 C1 . . 120.34(18) ?
C3 C2 C7 . . 127.38(17) ?
C1 C2 C7 . . 112.27(17) ?
C2 C3 C4 . . 117.8(2) ?
C2 C3 H3 . . 121.1 ?
C4 C3 H3 . . 121.1 ?
C3 C4 C5 . . 121.5(2) ?
C3 C4 H4 . . 119.3 ?
C5 C4 H4 . . 119.3 ?
C6 C5 C4 . . 121.4(2) ?
C6 C5 H5 . . 119.3 ?
C4 C5 H5 . . 119.3 ?
C5 C6 C1 . . 116.9(2) ?
C5 C6 H6 . . 121.5 ?
C1 C6 H6 . . 121.5 ?
O1 C7 N1 . . 123.46(19) ?
O1 C7 C2 . . 127.23(19) ?
N1 C7 C2 . . 109.31(15) ?
N1 C8 C9 . . 111.41(19) ?
N1 C8 H8A . . 109.3 ?
C9 C8 H8A . . 109.3 ?
N1 C8 H8B . . 109.3 ?
C9 C8 H8B . . 109.3 ?
H8A C8 H8B . . 108.0 ?
C10 C9 C8 . . 126.1(3) ?
C10 C9 H9 . . 116.9 ?
C8 C9 H9 . . 116.9 ?
C9 C10 H10A . . 120.0 ?
C9 C10 H10B . . 120.0 ?
H10A C10 H10B . . 120.0 ?

loop_
_geom_bond_atom_site_label_1
_geom_bond_atom_site_label_2
_geom_bond_site_symmetry_2
_geom_bond_distance
_geom_bond_publ_flag
S1 O2 . 1.4220(16) ?
S1 O3 . 1.4253(15) ?
S1 N1 . 1.6596(16) ?
S1 C1 . 1.743(2) ?
O1 C7 . 1.206(2) ?
N1 C7 . 1.385(3) ?
N1 C8 . 1.467(3) ?
C1 C6 . 1.382(3) ?
C1 C2 . 1.384(2) ?
C2 C3 . 1.376(3) ?
C2 C7 . 1.481(3) ?
C3 C4 . 1.378(3) ?
C3 H3 . 0.9300 ?
C4 C5 . 1.379(3) ?
C4 H4 . 0.9300 ?
C5 C6 . 1.374(3) ?
C5 H5 . 0.9300 ?
C6 H6 . 0.9300 ?
C8 C9 . 1.495(3) ?
C8 H8A . 0.9700 ?
C8 H8B . 0.9700 ?
C9 C10 . 1.253(4) ?
C9 H9 . 0.9300 ?
C10 H10A . 0.9300 ?
C10 H10B . 0.9300 ?

loop_
_geom_hbond_atom_site_label_D
_geom_hbond_atom_site_label_H
_geom_hbond_atom_site_label_A
_geom_hbond_site_symmetry_A
_geom_hbond_distance_DH
_geom_hbond_distance_HA
_geom_hbond_distance_DA
_geom_hbond_angle_DHA
C6 H6 O1 1_545 0.9300 2.3600 3.216(3) 153.00

loop_
_geom_torsion_atom_site_label_1
_geom_torsion_atom_site_label_2
_geom_torsion_atom_site_label_3
_geom_torsion_atom_site_label_4
_geom_torsion_site_symmetry_1
_geom_torsion_site_symmetry_2
_geom_torsion_site_symmetry_3
_geom_torsion_site_symmetry_4
_geom_torsion
_geom_torsion_publ_flag
O2 S1 N1 C7 . . . . 112.66(16) ?
O3 S1 N1 C7 . . . . -117.16(15) ?
C1 S1 N1 C7 . . . . -1.76(15) ?
O2 S1 N1 C8 . . . . -69.00(18) ?
O3 S1 N1 C8 . . . . 61.18(18) ?
C1 S1 N1 C8 . . . . 176.58(16) ?
O2 S1 C1 C6 . . . . 69.07(19) ?
O3 S1 C1 C6 . . . . -65.5(2) ?
N1 S1 C1 C6 . . . . -178.31(17) ?
O2 S1 C1 C2 . . . . -110.65(14) ?
O3 S1 C1 C2 . . . . 114.77(14) ?
N1 S1 C1 C2 . . . . 1.96(14) ?
C6 C1 C2 C3 . . . . -0.7(3) ?
S1 C1 C2 C3 . . . . 179.07(14) ?
C6 C1 C2 C7 . . . . 178.58(16) ?
S1 C1 C2 C7 . . . . -1.68(19) ?
C1 C2 C3 C4 . . . . -0.4(3) ?
C7 C2 C3 C4 . . . . -179.51(17) ?
C2 C3 C4 C5 . . . . 0.9(3) ?
C3 C4 C5 C6 . . . . -0.4(3) ?
C4 C5 C6 C1 . . . . -0.6(3) ?
C2 C1 C6 C5 . . . . 1.2(3) ?
S1 C1 C6 C5 . . . . -178.53(15) ?
C8 N1 C7 O1 . . . . 2.9(3) ?
S1 N1 C7 O1 . . . . -178.81(15) ?
C8 N1 C7 C2 . . . . -177.24(16) ?
S1 N1 C7 C2 . . . . 1.1(2) ?
C3 C2 C7 O1 . . . . -0.5(3) ?
C1 C2 C7 O1 . . . . -179.66(19) ?
C3 C2 C7 N1 . . . . 179.65(18) ?
C1 C2 C7 N1 . . . . 0.5(2) ?
C7 N1 C8 C9 . . . . 84.2(3) ?
S1 N1 C8 C9 . . . . -94.0(2) ?
N1 C8 C9 C10 . . . . -114.2(3) ?

loop_
_cod_related_entry_id
_cod_related_entry_database
_cod_related_entry_code
1 ChemSpider 86519
